data_2007317
loop_
_publ_author_name
'Hazell, Alan'
'Khoo, Lian Ee'
'Ouyang, Jiexiang'
'Rausch, Bernhard J.'
'Tavares, Zara Miravent'

_publ_section_title
;
 8-Methylaminoquinolinium Salts of Tetrachlorodimethylstannate(IV) and
 Tetrachlorodiphenylstannate(IV)
;
_journal_issue 6
_journal_name_full 'Acta Crystallographica Section C'
_journal_page_first 728
_journal_page_last 732
_journal_paper_doi 10.1107/S0108270198000626
_journal_volume 54
_journal_year 1998
_chemical_formula_iupac '(C10 H11 N2)2 [Sn Cl4 (C6 H5)2]'
_chemical_formula_moiety '2(C10 H11 N2) , C12 H10 Cl4 Sn'
_chemical_formula_sum 'C32 H32 Cl4 N4 Sn'
_chemical_formula_weight 733.13
_chemical_melting_point 433(2)
_chemical_name_systematic
;
bis(8-methylaminoquinolinium) diphenyltetrachlorostannate(IV)
;
_space_group_IT_number 15
_symmetry_cell_setting monoclinic
_symmetry_space_group_name_Hall '-C 2yc'
_symmetry_space_group_name_H-M 'C 1 2/c 1'
_atom_type_scat_source IntTabIV
_cell_angle_alpha 90
_cell_angle_beta 92.6410(10)
_cell_angle_gamma 90
_cell_formula_units_Z 4
_cell_length_a 13.7689(6)
_cell_length_b 12.0870(5)
_cell_length_c 18.7926(8)
_cell_measurement_reflns_used 8192
_cell_measurement_temperature 296
_cell_measurement_theta_max 29.4
_cell_measurement_theta_min 2.1
_cell_volume 3124.2(2)
_computing_cell_refinement 'SAINT (Siemens, 1995)'
_computing_data_collection 'SMART (Siemens, 1995)'
_computing_data_reduction 'SAINT and XPREP (Siemens, 1995)'
_computing_molecular_graphics 'ORTEPIII (Burnett & Johnson, 1996) and KRYSTAL'
_computing_publication_material KRYSTAL
_computing_structure_refinement 'modified ORFLS (Busing et al., 1962) and KRYSTAL'
_computing_structure_solution 'SIR92 (Altomare et al., 1994) and KRYSTAL (Hazell, 1995)'
_diffrn_ambient_temperature 296
_diffrn_measurement_device 'Siemens SMART CCD diffractometer'
_diffrn_measurement_method '\w rotation with narrow frames'
_diffrn_radiation_monochromator graphite
_diffrn_radiation_source 'x-ray tube'
_diffrn_radiation_type 'Mo K\a'
_diffrn_radiation_wavelength 0.71073
_diffrn_reflns_av_R_equivalents 0.021
_diffrn_reflns_limit_h_max 18
_diffrn_reflns_limit_h_min -18
_diffrn_reflns_limit_k_max 15
_diffrn_reflns_limit_k_min 0
_diffrn_reflns_limit_l_max 26
_diffrn_reflns_limit_l_min 0
_diffrn_reflns_number 21740
_diffrn_reflns_reduction_process 21740
_diffrn_reflns_theta_max 29
_diffrn_reflns_theta_min 2.1
_exptl_absorpt_coefficient_mu 1.189
_exptl_absorpt_correction_T_max 0.851
_exptl_absorpt_correction_T_min 0.680
_exptl_absorpt_correction_type 'numerical (XPREP; Siemens, 1995)'
_exptl_crystal_colour red
_exptl_crystal_density_diffrn 1.559
_exptl_crystal_density_meas ?
_exptl_crystal_density_method 'not measured'
_exptl_crystal_description plate
_exptl_crystal_F_000 1480
_exptl_crystal_size_max 0.34
_exptl_crystal_size_mid 0.34
_exptl_crystal_size_min 0.15
_refine_diff_density_max 0.31
_refine_diff_density_min -0.40
_refine_ls_extinction_coef 35.E1(4)
_refine_ls_extinction_method 'B-C type 1, Lorentzian isotropic (Becker & Coppens, 1974)'
_refine_ls_goodness_of_fit_obs 1.198
_refine_ls_hydrogen_treatment refall
_refine_ls_matrix_type full
_refine_ls_number_constraints 0
_refine_ls_number_parameters 252
_refine_ls_number_reflns 3600
_refine_ls_number_restraints 0
_refine_ls_R_factor_obs .020
_refine_ls_shift/esd_max <0.001
_refine_ls_shift/esd_mean 0.0001
_refine_ls_structure_factor_coef F
_refine_ls_weighting_details 'w = 1/{[\s~cs~(F^2^)+1.03F^2^]^1/2^-|F|}^2^'
_refine_ls_weighting_scheme calc
_refine_ls_wR_factor_obs .033
_reflns_number_observed 3600
_reflns_number_total 4104
_reflns_observed_criterion I>2\s(I)
_cod_data_source_file cf1224.cif
_cod_data_source_block ear2
_cod_depositor_comments
;
 Adding the _atom_site_type_symbol data item.

 Antanas Vaitkus,
 2017-01-19

The following automatic conversions were performed:

'_chemical_melting_point' value '431-435 K' was changed to '433(2)' -
the average value was taken and precision was
estimated.

'_atom_site_thermal_displace_type' tag value 'Uij' was
replaced with 'Uani' value 22 times.

Automatic conversion script
Id: cif_fix_values 1646 2011-03-28 12:23:43Z adriana 

The following automatic conversions were performed:

'_chemical_melting_point' value '431-435 K' was changed to '433(2)' -
the average value was taken and precision was estimated.

Automatic conversion script
Id: cif_fix_values 1715 2011-07-08 13:25:40Z adriana 

The following automatic conversions were performed:

'_exptl_crystal_density_meas' value 'not measured' was changed to '?'
- the value is perceived as not measured.

Automatic conversion script
Id: cif_fix_values 3008 2015-01-20 13:52:24Z robertas 

The following automatic conversions were performed:

'_refine_ls_weighting_scheme' value 'w =
1/{[\s~cs~(F^2^)+1.03F^2^]^1/2^-|F|}^2^' was changed to 'calc'. New
tag '_refine_ls_weighting_details' was created. The value of the new
tag was set to 'w = 1/{[\s~cs~(F^2^)+1.03F^2^]^1/2^-|F|}^2^'.

Automatic conversion script
Id: cif_fix_values 3143 2015-03-26 13:38:13Z robertas 
;
_cod_original_sg_symbol_H-M 'C 2/c'
_cod_original_formula_sum 'C32 H32 N4 Cl4 Sn'
_cod_database_code 2007317
_cod_database_fobs_code 2007317

loop_
_symmetry_equiv_pos_as_xyz
+x,+y,+z
+x,-y,1/2+z
-x,-y,-z
-x,+y,1/2-z
1/2+x,1/2+y,+z
1/2+x,1/2-y,1/2+z
1/2-x,1/2-y,-z
1/2-x,1/2+y,1/2-z

loop_
_atom_site_aniso_label
_atom_site_aniso_U_11
_atom_site_aniso_U_22
_atom_site_aniso_U_33
_atom_site_aniso_U_12
_atom_site_aniso_U_13
_atom_site_aniso_U_23
Sn .02510(10) .03210(10) .04060(10) .0000 .00450(10) .0000
Cl1 .0330(2) .0315(2) .0595(3) .0000 .0026(2) .0000
Cl2 .0417(2) .0514(2) .0357(2) -.00140(10) -.0002(2) -.00150(10)
Cl3 .0547(3) .0321(3) .0752(4) .0000 .0087(3) .0000
N1 .0410(10) .0620(10) .0410(10) -.0060(10) -.0010(10) -.0040(10)
N2 .0370(10) .0610(10) .0740(10) -.0040(10) .0120(10) -.0170(10)
C1 .0460(10) .0780(10) .0400(10) -.0010(10) .0050(10) .0040(10)
C2 .0410(10) .0710(10) .0530(10) -.0030(10) .0040(10) .0260(10)
C3 .0450(10) .0550(10) .0590(10) -.0130(10) -.0100(10) .0220(10)
C4 .0450(10) .0440(10) .0480(10) -.0040(10) -.0110(10) .0080(10)
C5 .0670(10) .0580(10) .0660(10) -.0030(10) -.0210(10) -.0130(10)
C6 .0750(10) .082(2) .0640(10) .0120(10) -.0090(10) -.0310(10)
C7 .0550(10) .0750(10) .0560(10) .0110(10) .0040(10) -.0120(10)
C8 .0390(10) .0490(10) .0470(10) .0060(10) .0000(10) -.0010(10)
C9 .0380(10) .0430(10) .0370(10) .0010(10) -.0030(10) .0050(10)
C10 .0480(10) .0750(10) .102(2) -.0040(10) .0240(10) -.0080(10)
C11 .0260(10) .0450(10) .0400(10) -.0020(10) .0030(10) .0110(10)
C12 .0330(10) .0600(10) .0510(10) .0040(10) .0100(10) .0090(10)
C13 .0390(10) .095(2) .0670(10) .0190(10) .0180(10) .0200(10)
C14 .0300(10) .122(2) .0750(10) .0000(10) .0060(10) .0400(10)
C15 .0390(10) .096(2) .0670(10) -.0260(10) -.0120(10) .0340(10)
C16 .0410(10) .0570(10) .0500(10) -.0130(10) -.0080(10) .0140(10)

loop_
_atom_site_label
_atom_site_type_symbol
_atom_site_fract_x
_atom_site_fract_y
_atom_site_fract_z
_atom_site_U_iso_or_equiv
_atom_site_thermal_displace_type
Sn Sn .50000 -.006670(10) .75000 .03250(10) Uani
Cl1 Cl .50000 -.22776(4) .75000 .0413(3) Uani
Cl2 Cl .53184(3) -.01181(3) .88774(2) .0430(2) Uani
Cl3 Cl .50000 .19988(5) .75000 .0538(3) Uani
N1 N .35420(10) -.26440(10) .60670(10) .0480(10) Uani
N2 N .53290(10) -.24890(10) .54170(10) .0570(10) Uani
C1 C .26950(10) -.2631(2) .63800(10) .0550(10) Uani
C2 C .19210(10) -.3250(2) .61080(10) .0550(10) Uani
C3 C .20450(10) -.3888(2) .55290(10) .0540(10) Uani
C4 C .29380(10) -.39140(10) .51860(10) .0460(10) Uani
C5 C .3094(2) -.4551(2) .45750(10) .0640(10) Uani
C6 C .3970(2) -.4504(2) .42770(10) .0740(10) Uani
C7 C .47180(10) -.3822(2) .45430(10) .0620(10) Uani
C8 C .46130(10) -.31660(10) .51340(10) .0450(10) Uani
C9 C .37060(10) -.32460(10) .54680(10) .0390(10) Uani
C10 C .6221(2) -.2325(2) .5045(2) .0740(10) Uani
C11 C .65350(10) -.01740(10) .73680(10) .0370(10) Uani
C12 C .69280(10) -.0957(2) .69280(10) .0480(10) Uani
C13 C .79240(10) -.0992(2) .68350(10) .0670(10) Uani
C14 C .8528(2) -.0230(2) .71730(10) .075(2) Uani
C15 C .81520(10) .0553(2) .76090(10) .0680(10) Uani
C16 C .71540(10) .0580(2) .77170(10) .0500(10) Uani
HN2 H .5190(10) -.190(2) .5610(10) .067(6) Uiso
HN1 H .398(2) -.234(2) .6290(10) .071(7) Uiso
H1 H .266(2) -.212(2) .6780(10) .082(7) Uiso
H2 H .135(2) -.319(2) .6310(10) .082(7) Uiso
H3 H .153(2) -.430(2) .5340(10) .076(6) Uiso
H5 H .260(2) -.497(2) .439(2) .080(10) Uiso
H6 H .406(3) -.497(2) .388(2) .086(11) Uiso
H7 H .527(2) -.369(2) .4300(10) .080(7) Uiso
H12 H .6520(10) -.148(2) .6710(10) .057(5) Uiso
H13 H .816(2) -.155(2) .6550(10) .073(6) Uiso
H14 H .922(2) -.021(2) .710(2) .085(9) Uiso
H15 H .854(2) .115(2) .7860(10) .090(7) Uiso
H16 H .6910(10) .114(2) .8020(10) .060(5) Uiso
H10a H .664(2) -.172(3) .538(2) .099(8) Uiso
H10b H .607(2) -.219(3) .448(2) .124(11) Uiso
H10c H .658(2) -.299(2) .5060(10) .079(7) Uiso

loop_
_geom_angle_atom_site_label_1
_geom_angle_atom_site_label_2
_geom_angle_atom_site_label_3
_geom_angle_site_symmetry_1
_geom_angle_site_symmetry_3
_geom_angle
_geom_angle_publ_flag
Cl1 Sn Cl2 . . 88.630(10) yes
Cl1 Sn Cl2 . 4_656 88.630(10) no
Cl1 Sn Cl3 . . 180 yes
Cl1 Sn C11 . . 86.53(4) yes
Cl1 Sn C11 . 4_656 86.53(4) no
Cl2 Sn Cl2 . 4_656 177.27(3) yes
Cl2 Sn C11 . . 89.52(4) yes
Cl2 Sn C11 4_656 . 90.31(4) yes
Cl2 Sn C11 . 4_656 90.31(4) no
Cl2 Sn C11 4_656 4_656 89.52(4) no
Cl2 Sn Cl3 . . 91.370(10) yes
Cl2 Sn Cl3 4_656 . 91.370(10) no
Cl3 Sn C11 . . 93.47(4) yes
Cl3 Sn C11 . 4_656 93.47(4) no
C11 Sn C11 . 4_656 173.05(8) yes
Sn C11 C12 . . 121.70(10) no
Sn C11 C16 . . 119.50(10) no
C1 N1 C9 . . 123.50(10) no
C8 N2 C10 . . 120.3(2) no
N1 C1 C2 . . 120.5(2) no
C1 C2 C3 . . 118.9(2) no
C2 C3 C4 . . 121.6(2) no
C5 C4 C9 . . 118.6(2) no
C3 C4 C5 . . 123.5(2) no
C3 C4 C9 . . 117.9(2) no
C4 C5 C6 . . 119.1(2) no
C5 C6 C7 . . 122.3(2) no
C6 C7 C8 . . 121.7(2) no
N2 C8 C7 . . 123.7(2) no
N2 C8 C9 . . 120.00(10) no
C7 C8 C9 . . 116.3(2) no
N1 C9 C4 . . 117.60(10) no
N1 C9 C8 . . 120.40(10) no
C4 C9 C8 . . 122.00(10) no
C12 C11 C16 . . 118.8(2) no
C11 C12 C13 . . 120.8(2) no
C12 C13 C14 . . 120.0(2) no
C13 C14 C15 . . 120.1(2) no
C14 C15 C16 . . 120.2(2) no
C11 C16 C15 . . 120.2(2) no
C1 N1 HN1 . . 115(2) no
C9 N1 HN1 . . 121(2) no
C8 N2 HN2 . . 121.0(10) no
C10 N2 HN2 . . 108(2) no
N1 C1 H1 . . 115.0(10) no
C2 C1 H1 . . 124.0(10) no
C3 C2 H2 . . 122(2) no
C1 C2 H2 . . 119(2) no
C2 C3 H3 . . 119.0(10) no
C4 C3 H3 . . 119.0(10) no
C6 C5 H5 . . 122(2) no
C4 C5 H5 . . 119(2) no
C5 C6 H6 . . 117(2) no
C7 C6 H6 . . 121(2) no
C8 C7 H7 . . 115(2) no
C6 C7 H7 . . 122(2) no
H10b C10 H10c . . 104(2) no
H10a C10 H10c . . 107(2) no
N2 C10 H10c . . 109.0(10) no
H10a C10 H10b . . 122(2) no
N2 C10 H10b . . 111(2) no
N2 C10 H10a . . 104.0(10) no
C11 C12 H12 . . 119.0(10) no
C13 C12 H12 . . 120.0(10) no
C14 C13 H13 . . 122.0(10) no
C12 C13 H13 . . 118.0(10) no
C15 C14 H14 . . 118(2) no
C13 C14 H14 . . 122(2) no
C14 C15 H15 . . 125.0(10) no
C16 C15 H15 . . 115.0(10) no
C11 C16 H16 . . 121.0(10) no
C15 C16 H16 . . 118.0(10) no

loop_
_geom_bond_atom_site_label_1
_geom_bond_atom_site_label_2
_geom_bond_site_symmetry_1
_geom_bond_site_symmetry_2
_geom_bond_distance
_geom_bond_publ_flag
Sn Cl1 . . 2.6720(10) yes
Sn Cl2 . . 2.6060(10) yes
Sn Cl2 . 4_656 2.6060(10) no
Sn Cl3 . . 2.4970(10) yes
Sn C11 . . 2.143(2) yes
Sn C11 . 4_656 2.143(2) no
N1 C1 . . 1.330(2) no
N1 C9 . . 1.368(2) no
N2 C8 . . 1.369(2) no
N2 C10 . . 1.455(2) no
C1 C2 . . 1.380(3) no
C2 C3 . . 1.351(3) no
C3 C4 . . 1.415(3) no
C4 C5 . . 1.409(3) no
C4 C9 . . 1.413(2) no
C5 C6 . . 1.354(3) no
C6 C7 . . 1.393(3) no
C7 C8 . . 1.379(2) no
C8 C9 . . 1.426(2) no
C11 C12 . . 1.382(2) no
C11 C16 . . 1.391(2) no
C12 C13 . . 1.392(2) no
C13 C14 . . 1.376(4) no
C14 C15 . . 1.370(4) no
C15 C16 . . 1.398(3) no
N1 HN1 . . .81(2) no
N2 HN2 . . .83(2) no
C1 H1 . . .97(2) no
C2 H2 . . .89(2) no
C3 H3 . . .92(2) no
C5 H5 . . .91(3) no
C6 H6 . . .95(4) no
C7 H7 . . .92(2) no
C10 H10c . . .94(3) no
C10 H10b . . 1.09(3) no
C10 H10a . . 1.11(3) no
C12 H12 . . .92(2) no
C13 H13 . . .92(2) no
C14 H14 . . .97(3) no
C15 H15 . . 1.00(3) no
C16 H16 . . .95(2) no

loop_
_geom_torsion_atom_site_label_1
_geom_torsion_atom_site_label_2
_geom_torsion_atom_site_label_3
_geom_torsion_atom_site_label_4
_geom_torsion_site_symmetry_3
_geom_torsion_site_symmetry_4
_geom_torsion
_geom_torsion_publ_flag
C12 C11 C11 C12 4_656 4_656 77.1(2) no
